data_7106975
loop_
_publ_author_name
'Cyril Poriel'
'Remi Metivier'
'Joelle Rault - Berthelot'
'Damien Thirion'
'Frederic Barriere'
'Olivier Jeannin'

_publ_section_title
;
 A robust pure hydrocarbon derivative based on the (2,1-b)-indenofluorenyl
 core with high triplet energy level
;
_journal_name_full Chem.Commun.
_journal_page_first 11703
_journal_paper_doi 10.1039/c1cc14534g
_journal_volume 47
_journal_year 2011
_chemical_formula_moiety 'C60 H58, C5 H12'
_chemical_formula_sum 'C65 H70'
_chemical_formula_weight 851.21
_chemical_name_systematic
;
?
;
_space_group_IT_number 2
_symmetry_cell_setting triclinic
_symmetry_space_group_name_Hall '-P 1'
_symmetry_space_group_name_H-M 'P -1'
_atom_sites_solution_hydrogens geom
_atom_sites_solution_primary direct
_atom_sites_solution_secondary difmap
_audit_creation_method SHELXL-97
_cell_angle_alpha 84.385(6)
_cell_angle_beta 88.389(11)
_cell_angle_gamma 70.418(6)
_cell_formula_units_Z 2
_cell_length_a 11.383(3)
_cell_length_b 12.212(3)
_cell_length_c 19.173(5)
_cell_measurement_reflns_used 1616
_cell_measurement_temperature 150(2)
_cell_measurement_theta_max 23.28
_cell_measurement_theta_min 2.45
_cell_volume 2499.0(11)
_computing_cell_refinement 'Bruker SMART (Bruker, 2002)'
_computing_data_collection 'Bruker SAINT (Bruker, 2002)'
_computing_data_reduction 'Bruker SAINT (Bruker, 2002)'
_computing_molecular_graphics 'Ortep-3 for Windows (Farrugia, 1997)'
_computing_publication_material 'WinGX publication routines (Farrugia, 1999)'
_computing_structure_refinement 'SHELXL-97 (Sheldrick, 1997)'
_computing_structure_solution 'SIR97 (Altomare et al., 1999)'
_diffrn_ambient_temperature 150(2)
_diffrn_detector 'CCD plate'
_diffrn_measured_fraction_theta_full 0.941
_diffrn_measured_fraction_theta_max 0.941
_diffrn_measurement_device_type 'APEXII, Bruker-AXS'
_diffrn_measurement_method 'CCD rotation images, thin slices'
_diffrn_radiation_monochromator graphite
_diffrn_radiation_source 'fine-focus sealed tube'
_diffrn_radiation_type MoK\a
_diffrn_radiation_wavelength 0.71073
_diffrn_reflns_av_R_equivalents 0.0738
_diffrn_reflns_av_sigmaI/netI 0.1612
_diffrn_reflns_limit_h_max 13
_diffrn_reflns_limit_h_min -10
_diffrn_reflns_limit_k_max 14
_diffrn_reflns_limit_k_min -14
_diffrn_reflns_limit_l_max 23
_diffrn_reflns_limit_l_min -22
_diffrn_reflns_number 15549
_diffrn_reflns_theta_full 25.38
_diffrn_reflns_theta_max 25.38
_diffrn_reflns_theta_min 1.07
_exptl_absorpt_coefficient_mu 0.063
_exptl_absorpt_correction_T_max 0.999
_exptl_absorpt_correction_T_min 0.996
_exptl_absorpt_correction_type multi-scan
_exptl_absorpt_process_details
;
[Sheldrick, G.M. (2002). SADABS Bruker AXS Inc., Madison, Wisconsin, USA]
;
_exptl_crystal_colour colorless
_exptl_crystal_density_diffrn 1.131
_exptl_crystal_density_method 'not measured'
_exptl_crystal_description prism
_exptl_crystal_F_000 920
_exptl_crystal_size_max 0.1
_exptl_crystal_size_mid 0.05
_exptl_crystal_size_min 0.01
_refine_diff_density_max 0.417
_refine_diff_density_min -0.440
_refine_diff_density_rms 0.113
_refine_ls_extinction_method none
_refine_ls_goodness_of_fit_ref 1.056
_refine_ls_hydrogen_treatment constr
_refine_ls_matrix_type full
_refine_ls_number_parameters 600
_refine_ls_number_reflns 8656
_refine_ls_number_restraints 0
_refine_ls_restrained_S_all 1.056
_refine_ls_R_factor_all 0.2030
_refine_ls_R_factor_gt 0.1044
_refine_ls_shift/su_max 0.000
_refine_ls_shift/su_mean 0.000
_refine_ls_structure_factor_coef Fsqd
_refine_ls_weighting_details 'calc w=1/[\s^2^(Fo^2^)+(0.1349P)^2^+5.9114P] where P=(Fo^2^+2Fc^2^)/3'
_refine_ls_weighting_scheme calc
_refine_ls_wR_factor_gt 0.2837
_refine_ls_wR_factor_ref 0.3389
_reflns_number_gt 4190
_reflns_number_total 8656
_reflns_threshold_expression >2sigma(I)
_cod_data_source_file c1cc14534g.txt
_cod_data_source_block import
_cod_original_sg_symbol_H-M P-1
_cod_database_code 7106975

loop_
_symmetry_equiv_pos_as_xyz
'x, y, z'
'-x, -y, -z'

loop_
_atom_site_label
_atom_site_type_symbol
_atom_site_fract_x
_atom_site_fract_y
_atom_site_fract_z
_atom_site_U_iso_or_equiv
_atom_site_adp_type
_atom_site_occupancy
_atom_site_symmetry_multiplicity
_atom_site_calc_flag
_atom_site_refinement_flags
C001 C 0.9752(6) 0.6202(6) 0.2494(3) 0.0281(14) Uani 1 1 d .
H001 H 0.9532 0.7026 0.2480 0.034 Uiso 1 1 calc R
C002 C 0.8889(6) 0.5695(5) 0.2311(3) 0.0280(14) Uani 1 1 d .
C003 C 1.2535(6) 0.2232(6) 0.4836(3) 0.0293(14) Uani 1 1 d .
C004 C 1.2045(6) 0.5744(5) 0.2902(3) 0.0265(14) Uani 1 1 d .
C005 C 0.7590(5) 0.6224(6) 0.2075(3) 0.0281(15) Uani 1 1 d .
C006 C 0.6982(6) 0.2944(6) 0.4677(3) 0.0356(16) Uani 1 1 d .
C007 C 0.9228(5) 0.4474(6) 0.2325(3) 0.0272(14) Uani 1 1 d .
C008 C 1.3045(6) 0.4700(5) 0.3030(3) 0.0285(15) Uani 1 1 d .
C009 C 0.7125(6) 0.5322(6) 0.1964(3) 0.0298(15) Uani 1 1 d .
C010 C 1.3600(6) 0.1711(5) 0.3511(3) 0.0284(14) Uani 1 1 d .
C011 C 1.1266(6) 0.4254(5) 0.2715(3) 0.0269(14) Uani 1 1 d .
C012 C 1.2628(6) 0.3649(5) 0.2947(3) 0.0277(14) Uani 1 1 d .
C013 C 1.4531(6) 0.2477(6) 0.0544(3) 0.0338(16) Uani 1 1 d .
C014 C 1.4946(6) 0.1090(6) 0.1683(3) 0.0343(16) Uani 1 1 d .
H014 H 1.5478 0.0494 0.1424 0.041 Uiso 1 1 calc R
C015 C 1.2797(6) 0.2822(6) 0.3617(3) 0.0292(15) Uani 1 1 d .
C016 C 1.4381(6) 0.2194(6) 0.1337(3) 0.0313(15) Uani 1 1 d .
C017 C 1.3397(6) 0.6809(6) 0.3143(3) 0.0327(15) Uani 1 1 d .
H017 H 1.3521 0.7529 0.3195 0.039 Uiso 1 1 calc R
C018 C 1.2229(6) 0.6802(6) 0.2959(3) 0.0309(15) Uani 1 1 d .
H018 H 1.1559 0.7516 0.2872 0.037 Uiso 1 1 calc R
C019 C 0.6830(6) 0.7383(6) 0.1974(3) 0.0327(15) Uani 1 1 d .
H019 H 0.7141 0.7993 0.2049 0.039 Uiso 1 1 calc R
C020 C 1.3421(6) 0.2819(5) 0.2437(3) 0.0258(14) Uani 1 1 d .
C021 C 1.0413(5) 0.3736(5) 0.2529(3) 0.0246(14) Uani 1 1 d .
H021 H 1.0633 0.2912 0.2540 0.029 Uiso 1 1 calc R
C022 C 0.8119(6) 0.4134(5) 0.2130(3) 0.0263(14) Uani 1 1 d .
C023 C 0.5158(6) 0.6743(6) 0.1641(3) 0.0342(16) Uani 1 1 d .
H023 H 0.4320 0.6933 0.1488 0.041 Uiso 1 1 calc R
C024 C 1.4224(6) 0.4697(6) 0.3200(3) 0.0316(15) Uani 1 1 d .
H024 H 1.4897 0.3984 0.3278 0.038 Uiso 1 1 calc R
C025 C 1.0958(5) 0.5466(6) 0.2700(3) 0.0274(14) Uani 1 1 d .
C026 C 1.3616(6) 0.3063(6) 0.1725(3) 0.0309(15) Uani 1 1 d .
H026 H 1.3223 0.3826 0.1504 0.037 Uiso 1 1 calc R
C027 C 0.7681(6) 0.2372(6) 0.2481(3) 0.0290(15) Uani 1 1 d .
C028 C 0.8727(6) 0.3547(6) 0.0841(3) 0.0295(14) Uani 1 1 d .
H028 H 0.8897 0.4247 0.0702 0.035 Uiso 1 1 calc R
C029 C 0.8865(6) 0.2716(6) 0.0366(3) 0.0306(15) Uani 1 1 d .
C030 C 1.2257(6) 0.3089(6) 0.4273(3) 0.0322(15) Uani 1 1 d .
H030 H 1.1704 0.3853 0.4333 0.039 Uiso 1 1 calc R
C031 C 0.5599(6) 0.7633(6) 0.1761(3) 0.0322(15) Uani 1 1 d .
H031 H 0.5060 0.8421 0.1698 0.039 Uiso 1 1 calc R
C032 C 1.3993(6) 0.1700(6) 0.2774(3) 0.0299(15) Uani 1 1 d .
C033 C 0.7174(6) 0.2791(5) 0.3887(3) 0.0277(14) Uani 1 1 d .
C034 C 0.5904(6) 0.5580(6) 0.1736(3) 0.0344(16) Uani 1 1 d .
H034 H 0.5591 0.4976 0.1649 0.041 Uiso 1 1 calc R
C035 C 1.3242(7) 0.2812(7) 0.0187(3) 0.049(2) Uani 1 1 d .
H03A H 1.3312 0.3051 -0.0311 0.073 Uiso 1 1 calc R
H03B H 1.2645 0.3460 0.0410 0.073 Uiso 1 1 calc R
H03C H 1.2952 0.2138 0.0236 0.073 Uiso 1 1 calc R
C036 C 1.4397(6) 0.5756(6) 0.3252(3) 0.0388(17) Uani 1 1 d .
H036 H 1.5200 0.5770 0.3363 0.047 Uiso 1 1 calc R
C037 C 0.8075(7) 0.3133(7) -0.0866(3) 0.0442(18) Uani 1 1 d .
H03D H 0.7784 0.2461 -0.0794 0.066 Uiso 1 1 calc R
H03E H 0.8293 0.3244 -0.1360 0.066 Uiso 1 1 calc R
H03F H 0.7413 0.3835 -0.0739 0.066 Uiso 1 1 calc R
C038 C 1.3895(6) 0.0843(6) 0.4074(3) 0.0341(15) Uani 1 1 d .
H038 H 1.4457 0.0082 0.4015 0.041 Uiso 1 1 calc R
C039 C 1.1977(6) 0.2481(6) 0.5569(3) 0.0339(16) Uani 1 1 d .
C040 C 0.7080(8) 0.4080(7) 0.4856(3) 0.051(2) Uani 1 1 d .
H04A H 0.6937 0.4148 0.5359 0.076 Uiso 1 1 calc R
H04B H 0.6453 0.4729 0.4590 0.076 Uiso 1 1 calc R
H04C H 0.7914 0.4105 0.4737 0.076 Uiso 1 1 calc R
C041 C 1.4764(6) 0.0820(6) 0.2398(3) 0.0330(15) Uani 1 1 d .
H041 H 1.5158 0.0057 0.2618 0.040 Uiso 1 1 calc R
C042 C 0.7513(6) 0.3595(5) 0.3423(3) 0.0268(14) Uani 1 1 d .
H042 H 0.7589 0.4280 0.3583 0.032 Uiso 1 1 calc R
C043 C 0.7739(6) 0.3371(5) 0.2723(3) 0.0269(14) Uani 1 1 d .
C044 C 0.9234(6) 0.2912(6) -0.0404(3) 0.0354(16) Uani 1 1 d .
C045 C 0.8336(6) 0.3337(6) 0.1525(3) 0.0286(15) Uani 1 1 d .
C046 C 1.0855(8) 0.3593(7) 0.5537(3) 0.063(3) Uani 1 1 d .
H04D H 1.0456 0.3672 0.5998 0.095 Uiso 1 1 calc R
H04E H 1.0259 0.3558 0.5189 0.095 Uiso 1 1 calc R
H04F H 1.1127 0.4266 0.5405 0.095 Uiso 1 1 calc R
C047 C 1.5420(7) 0.1442(6) 0.0204(3) 0.0460(19) Uani 1 1 d .
H04G H 1.5508 0.1669 -0.0294 0.069 Uiso 1 1 calc R
H04H H 1.5088 0.0795 0.0252 0.069 Uiso 1 1 calc R
H04I H 1.6237 0.1195 0.0435 0.069 Uiso 1 1 calc R
C048 C 0.9660(7) 0.3971(7) -0.0536(3) 0.049(2) Uani 1 1 d .
H04J H 0.9007 0.4661 -0.0386 0.074 Uiso 1 1 calc R
H04K H 0.9820 0.4098 -0.1037 0.074 Uiso 1 1 calc R
H04L H 1.0426 0.3834 -0.0269 0.074 Uiso 1 1 calc R
C049 C 1.5026(7) 0.3512(6) 0.0420(3) 0.0402(17) Uani 1 1 d .
H04M H 1.5858 0.3291 0.0629 0.060 Uiso 1 1 calc R
H04N H 1.4461 0.4185 0.0637 0.060 Uiso 1 1 calc R
H04O H 1.5072 0.3716 -0.0085 0.060 Uiso 1 1 calc R
C050 C 1.3347(6) 0.1117(6) 0.4723(3) 0.0342(16) Uani 1 1 d .
H050 H 1.3532 0.0524 0.5103 0.041 Uiso 1 1 calc R
C051 C 0.7319(6) 0.1564(6) 0.2933(3) 0.0326(15) Uani 1 1 d .
H051 H 0.7255 0.0875 0.2771 0.039 Uiso 1 1 calc R
C052 C 0.7057(6) 0.1812(6) 0.3626(3) 0.0342(16) Uani 1 1 d .
H052 H 0.6786 0.1287 0.3934 0.041 Uiso 1 1 calc R
C053 C 1.0286(7) 0.1831(6) -0.0622(3) 0.0470(19) Uani 1 1 d .
H05A H 1.1016 0.1677 -0.0321 0.070 Uiso 1 1 calc R
H05B H 1.0510 0.1974 -0.1111 0.070 Uiso 1 1 calc R
H05C H 1.0001 0.1155 -0.0571 0.070 Uiso 1 1 calc R
C054 C 0.8190(6) 0.1501(6) 0.1272(3) 0.0336(15) Uani 1 1 d .
H054 H 0.8013 0.0805 0.1413 0.040 Uiso 1 1 calc R
C055 C 0.8053(6) 0.2340(6) 0.1739(3) 0.0282(14) Uani 1 1 d .
C056 C 1.2983(8) 0.2616(9) 0.6028(4) 0.070(3) Uani 1 1 d .
H05D H 1.3724 0.1914 0.6033 0.105 Uiso 1 1 calc R
H05E H 1.2670 0.2725 0.6506 0.105 Uiso 1 1 calc R
H05F H 1.3203 0.3297 0.5838 0.105 Uiso 1 1 calc R
C057 C 0.7968(7) 0.1923(7) 0.5080(3) 0.055(2) Uani 1 1 d .
H05G H 0.8801 0.1911 0.4927 0.083 Uiso 1 1 calc R
H05H H 0.7855 0.1189 0.4989 0.083 Uiso 1 1 calc R
H05I H 0.7882 0.2013 0.5583 0.083 Uiso 1 1 calc R
C058 C 1.0553(7) 0.0838(7) 0.3687(3) 0.0479(19) Uani 1 1 d .
H05J H 1.1218 0.1143 0.3788 0.072 Uiso 1 1 calc R
H05K H 1.0344 0.0437 0.4116 0.072 Uiso 1 1 calc R
H05L H 0.9813 0.1484 0.3515 0.072 Uiso 1 1 calc R
C059 C 0.5697(7) 0.2898(7) 0.4892(3) 0.052(2) Uani 1 1 d .
H05M H 0.5612 0.2900 0.5402 0.078 Uiso 1 1 calc R
H05N H 0.5602 0.2184 0.4748 0.078 Uiso 1 1 calc R
H05O H 0.5051 0.3580 0.4665 0.078 Uiso 1 1 calc R
C060 C 1.1302(7) 0.0485(7) 0.2435(4) 0.0496(19) Uani 1 1 d .
H06A H 1.1959 0.0827 0.2508 0.059 Uiso 1 1 calc R
H06B H 1.0551 0.1130 0.2257 0.059 Uiso 1 1 calc R
C061 C 0.8593(6) 0.1708(6) 0.0594(3) 0.0358(16) Uani 1 1 d .
H061 H 0.8685 0.1138 0.0274 0.043 Uiso 1 1 calc R
C062 C 1.1739(8) -0.0349(7) 0.1879(4) 0.056(2) Uani 1 1 d .
H06C H 1.1079 -0.0679 0.1790 0.068 Uiso 1 1 calc R
H06D H 1.2488 -0.1001 0.2051 0.068 Uiso 1 1 calc R
C063 C 1.2051(8) 0.0238(8) 0.1194(4) 0.069(3) Uani 1 1 d .
H06E H 1.1291 0.0831 0.0996 0.103 Uiso 1 1 calc R
H06F H 1.2396 -0.0349 0.0862 0.103 Uiso 1 1 calc R
H06G H 1.2665 0.0610 0.1285 0.103 Uiso 1 1 calc R
C064 C 1.0997(9) -0.0023(7) 0.3129(4) 0.065(3) Uani 1 1 d .
H06H H 1.1748 -0.0667 0.3309 0.078 Uiso 1 1 calc R
H06I H 1.0340 -0.0366 0.3057 0.078 Uiso 1 1 calc R
C065 C 1.1516(11) 0.1504(8) 0.5893(5) 0.086(3) Uani 1 1 d .
H06J H 1.2229 0.0787 0.5990 0.129 Uiso 1 1 calc R
H06K H 1.0945 0.1367 0.5565 0.129 Uiso 1 1 calc R
H06L H 1.1077 0.1731 0.6331 0.129 Uiso 1 1 calc R

loop_
_atom_site_aniso_label
_atom_site_aniso_U_11
_atom_site_aniso_U_22
_atom_site_aniso_U_33
_atom_site_aniso_U_23
_atom_site_aniso_U_13
_atom_site_aniso_U_12
C001 0.031(4) 0.041(4) 0.013(3) -0.001(3) 0.003(2) -0.014(3)
C002 0.028(4) 0.042(4) 0.010(3) -0.001(2) 0.000(2) -0.007(3)
C003 0.026(4) 0.043(4) 0.019(3) -0.004(3) -0.001(3) -0.011(3)
C004 0.032(4) 0.037(4) 0.010(3) -0.003(2) 0.005(2) -0.010(3)
C005 0.023(3) 0.047(4) 0.011(3) -0.003(3) 0.008(2) -0.008(3)
C006 0.042(4) 0.052(4) 0.012(3) 0.000(3) 0.007(3) -0.016(3)
C007 0.025(4) 0.050(4) 0.007(3) -0.005(2) 0.006(2) -0.013(3)
C008 0.029(4) 0.045(4) 0.009(3) -0.006(3) 0.005(2) -0.009(3)
C009 0.031(4) 0.046(4) 0.007(3) -0.005(3) 0.009(2) -0.007(3)
C010 0.023(4) 0.045(4) 0.016(3) -0.001(3) -0.003(2) -0.009(3)
C011 0.032(4) 0.041(4) 0.006(3) -0.003(2) 0.003(2) -0.010(3)
C012 0.027(4) 0.040(4) 0.014(3) 0.000(3) 0.001(2) -0.009(3)
C013 0.036(4) 0.052(4) 0.015(3) -0.006(3) 0.008(3) -0.017(3)
C014 0.035(4) 0.048(4) 0.021(3) -0.009(3) 0.007(3) -0.013(3)
C015 0.027(4) 0.045(4) 0.015(3) -0.002(3) 0.000(2) -0.013(3)
C016 0.023(4) 0.053(4) 0.017(3) -0.005(3) 0.002(3) -0.012(3)
C017 0.037(4) 0.048(4) 0.017(3) -0.007(3) 0.003(3) -0.018(3)
C018 0.024(4) 0.045(4) 0.023(3) -0.006(3) 0.001(3) -0.011(3)
C019 0.034(4) 0.045(4) 0.017(3) -0.002(3) -0.001(3) -0.010(3)
C020 0.027(4) 0.036(4) 0.014(3) -0.004(2) 0.002(2) -0.010(3)
C021 0.026(4) 0.037(4) 0.011(3) -0.001(2) 0.005(2) -0.012(3)
C022 0.031(4) 0.032(4) 0.015(3) -0.002(2) 0.006(2) -0.010(3)
C023 0.022(4) 0.055(5) 0.018(3) 0.004(3) 0.000(3) -0.007(3)
C024 0.030(4) 0.049(4) 0.015(3) 0.000(3) 0.006(3) -0.015(3)
C025 0.026(4) 0.049(4) 0.009(3) 0.000(3) 0.005(2) -0.016(3)
C026 0.029(4) 0.046(4) 0.019(3) -0.009(3) 0.005(3) -0.014(3)
C027 0.027(4) 0.045(4) 0.015(3) -0.005(3) 0.004(2) -0.014(3)
C028 0.033(4) 0.040(4) 0.015(3) -0.002(3) 0.004(3) -0.012(3)
C029 0.031(4) 0.048(4) 0.014(3) -0.003(3) 0.002(3) -0.014(3)
C030 0.031(4) 0.042(4) 0.021(3) -0.002(3) -0.001(3) -0.009(3)
C031 0.032(4) 0.041(4) 0.018(3) 0.003(3) -0.001(3) -0.007(3)
C032 0.033(4) 0.044(4) 0.017(3) -0.003(3) -0.001(3) -0.018(3)
C033 0.023(3) 0.040(4) 0.019(3) 0.000(3) -0.001(2) -0.009(3)
C034 0.029(4) 0.059(5) 0.018(3) -0.009(3) 0.004(3) -0.017(3)
C035 0.039(5) 0.084(6) 0.024(3) -0.004(3) -0.004(3) -0.020(4)
C036 0.037(4) 0.061(5) 0.013(3) -0.001(3) 0.002(3) -0.011(4)
C037 0.050(5) 0.067(5) 0.015(3) 0.003(3) -0.003(3) -0.021(4)
C038 0.031(4) 0.041(4) 0.025(3) -0.003(3) -0.001(3) -0.004(3)
C039 0.038(4) 0.047(4) 0.015(3) -0.003(3) 0.007(3) -0.013(3)
C040 0.071(6) 0.069(5) 0.020(3) -0.013(3) 0.011(3) -0.031(4)
C041 0.032(4) 0.042(4) 0.022(3) -0.004(3) 0.000(3) -0.009(3)
C042 0.031(4) 0.036(4) 0.014(3) -0.002(2) 0.003(2) -0.013(3)
C043 0.026(4) 0.041(4) 0.013(3) 0.000(3) 0.002(2) -0.011(3)
C044 0.039(4) 0.053(4) 0.015(3) -0.008(3) 0.000(3) -0.015(3)
C045 0.027(4) 0.044(4) 0.010(3) -0.006(3) 0.001(2) -0.005(3)
C046 0.064(6) 0.087(6) 0.017(3) 0.000(4) 0.014(3) 0.000(5)
C047 0.049(5) 0.063(5) 0.023(3) -0.011(3) 0.006(3) -0.013(4)
C048 0.065(5) 0.081(6) 0.015(3) -0.012(3) 0.015(3) -0.042(4)
C049 0.051(5) 0.052(4) 0.019(3) -0.001(3) 0.012(3) -0.020(4)
C050 0.034(4) 0.050(4) 0.014(3) 0.002(3) 0.001(3) -0.010(3)
C051 0.035(4) 0.044(4) 0.020(3) -0.006(3) 0.003(3) -0.014(3)
C052 0.033(4) 0.054(4) 0.016(3) 0.006(3) 0.005(3) -0.018(3)
C053 0.049(5) 0.068(5) 0.021(3) -0.013(3) 0.012(3) -0.015(4)
C054 0.037(4) 0.047(4) 0.019(3) -0.005(3) 0.003(3) -0.017(3)
C055 0.031(4) 0.045(4) 0.009(3) -0.004(3) 0.001(2) -0.012(3)
C056 0.060(6) 0.126(8) 0.026(4) -0.031(4) 0.008(4) -0.028(5)
C057 0.059(5) 0.073(6) 0.019(3) -0.003(3) -0.001(3) -0.003(4)
C058 0.046(5) 0.065(5) 0.032(4) -0.004(3) 0.004(3) -0.019(4)
C059 0.053(5) 0.091(6) 0.018(3) -0.014(4) 0.013(3) -0.029(4)
C060 0.044(5) 0.056(5) 0.045(4) -0.005(4) -0.004(4) -0.011(4)
C061 0.039(4) 0.055(4) 0.012(3) -0.008(3) 0.000(3) -0.012(3)
C062 0.069(6) 0.064(5) 0.035(4) -0.005(4) 0.009(4) -0.021(4)
C063 0.065(6) 0.093(7) 0.048(5) 0.010(5) 0.006(4) -0.031(5)
C064 0.077(6) 0.063(6) 0.036(4) -0.004(4) 0.015(4) 0.001(4)
C065 0.146(10) 0.066(6) 0.054(5) -0.012(5) 0.064(6) -0.049(6)

loop_
_atom_type_symbol
_atom_type_description
_atom_type_scat_dispersion_real
_atom_type_scat_dispersion_imag
_atom_type_scat_source
C C 0.0033 0.0016 'International Tables Vol C Tables 4.2.6.8 and 6.1.1.4'
H H 0.0000 0.0000 'International Tables Vol C Tables 4.2.6.8 and 6.1.1.4'

loop_
_geom_angle_atom_site_label_1
_geom_angle_atom_site_label_2
_geom_angle_atom_site_label_3
_geom_angle
C002 C001 C025 118.5(6)
C002 C001 H001 120.7
C025 C001 H001 120.7
C001 C002 C007 120.4(6)
C001 C002 C005 131.0(6)
C007 C002 C005 108.7(5)
C030 C003 C050 118.2(5)
C030 C003 C039 121.9(6)
C050 C003 C039 119.9(5)
C018 C004 C008 119.4(6)
C018 C004 C025 132.0(6)
C008 C004 C025 108.6(6)
C019 C005 C009 120.5(6)
C019 C005 C002 131.1(6)
C009 C005 C002 108.4(6)
C040 C006 C059 108.9(6)
C040 C006 C057 110.0(6)
C059 C006 C057 108.4(6)
C040 C006 C033 112.2(5)
C059 C006 C033 109.3(5)
C057 C006 C033 107.9(5)
C021 C007 C002 121.8(6)
C021 C007 C022 127.7(6)
C002 C007 C022 110.5(5)
C024 C008 C004 121.4(6)
C024 C008 C012 128.1(6)
C004 C008 C012 110.5(5)
C034 C009 C005 120.5(6)
C034 C009 C022 128.8(6)
C005 C009 C022 110.7(6)
C015 C010 C038 119.3(5)
C015 C010 C032 108.8(5)
C038 C010 C032 131.9(6)
C021 C011 C025 122.1(5)
C021 C011 C012 127.9(6)
C025 C011 C012 109.9(5)
C020 C012 C015 100.7(5)
C020 C012 C008 113.9(5)
C015 C012 C008 113.0(5)
C020 C012 C011 114.1(5)
C015 C012 C011 114.3(5)
C008 C012 C011 101.4(5)
C047 C013 C016 112.3(6)
C047 C013 C049 108.6(5)
C016 C013 C049 109.9(5)
C047 C013 C035 108.1(5)
C016 C013 C035 108.6(5)
C049 C013 C035 109.2(6)
C016 C014 C041 122.9(6)
C016 C014 H014 118.6
C041 C014 H014 118.6
C010 C015 C030 121.5(5)
C010 C015 C012 111.2(5)
C030 C015 C012 127.3(6)
C014 C016 C026 117.9(5)
C014 C016 C013 123.0(5)
C026 C016 C013 119.1(6)
C018 C017 C036 120.2(6)
C018 C017 H017 119.9
C036 C017 H017 119.9
C017 C018 C004 119.7(6)
C017 C018 H018 120.2
C004 C018 H018 120.2
C005 C019 C031 118.6(6)
C005 C019 H019 120.7
C031 C019 H019 120.7
C026 C020 C032 120.8(5)
C026 C020 C012 128.1(5)
C032 C020 C012 111.1(5)
C007 C021 C011 117.3(6)
C007 C021 H021 121.4
C011 C021 H021 121.4
C009 C022 C007 101.7(5)
C009 C022 C043 113.2(5)
C007 C022 C043 112.8(4)
C009 C022 C045 113.3(5)
C007 C022 C045 115.8(5)
C043 C022 C045 100.5(5)
C031 C023 C034 121.8(6)
C031 C023 H023 119.1
C034 C023 H023 119.1
C036 C024 C008 118.6(6)
C036 C024 H024 120.7
C008 C024 H024 120.7
C011 C025 C001 119.9(6)
C011 C025 C004 109.5(5)
C001 C025 C004 130.6(6)
C016 C026 C020 120.4(6)
C016 C026 H026 119.8
C020 C026 H026 119.8
C043 C027 C051 120.1(5)
C043 C027 C055 109.6(5)
C051 C027 C055 130.3(6)
C029 C028 C045 119.2(6)
C029 C028 H028 120.4
C045 C028 H028 120.4
C061 C029 C028 118.2(5)
C061 C029 C044 119.6(5)
C028 C029 C044 122.1(6)
C003 C030 C015 119.8(6)
C003 C030 H030 120.1
C015 C030 H030 120.1
C023 C031 C019 120.4(6)
C023 C031 H031 119.8
C019 C031 H031 119.8
C041 C032 C020 119.8(5)
C041 C032 C010 132.1(6)
C020 C032 C010 108.1(5)
C052 C033 C042 118.4(5)
C052 C033 C006 119.7(5)
C042 C033 C006 121.9(5)
C023 C034 C009 118.1(6)
C023 C034 H034 120.9
C009 C034 H034 120.9
C013 C035 H03A 109.5
C013 C035 H03B 109.5
H03A C035 H03B 109.5
C013 C035 H03C 109.5
H03A C035 H03C 109.5
H03B C035 H03C 109.5
C024 C036 C017 120.6(7)
C024 C036 H036 119.7
C017 C036 H036 119.7
C044 C037 H03D 109.5
C044 C037 H03E 109.5
H03D C037 H03E 109.5
C044 C037 H03F 109.5
H03D C037 H03F 109.5
H03E C037 H03F 109.5
C050 C038 C010 118.7(6)
C050 C038 H038 120.7
C010 C038 H038 120.7
C046 C039 C056 109.2(7)
C046 C039 C065 106.2(7)
C056 C039 C065 110.7(7)
C046 C039 C003 111.5(5)
C056 C039 C003 107.8(5)
C065 C039 C003 111.5(6)
C006 C040 H04A 109.5
C006 C040 H04B 109.5
H04A C040 H04B 109.5
C006 C040 H04C 109.5
H04A C040 H04C 109.5
H04B C040 H04C 109.5
C032 C041 C014 118.2(6)
C032 C041 H041 120.9
C014 C041 H041 120.9
C043 C042 C033 118.9(6)
C043 C042 H042 120.5
C033 C042 H042 120.5
C027 C043 C042 122.0(5)
C027 C043 C022 110.6(5)
C042 C043 C022 127.4(5)
C048 C044 C053 108.7(6)
C048 C044 C029 112.3(5)
C053 C044 C029 110.7(5)
C048 C044 C037 107.7(6)
C053 C044 C037 109.3(5)
C029 C044 C037 108.0(5)
C055 C045 C028 121.9(5)
C055 C045 C022 110.3(5)
C028 C045 C022 127.8(6)
C039 C046 H04D 109.5
C039 C046 H04E 109.5
H04D C046 H04E 109.5
C039 C046 H04F 109.5
H04D C046 H04F 109.5
H04E C046 H04F 109.5
C013 C047 H04G 109.5
C013 C047 H04H 109.5
H04G C047 H04H 109.5
C013 C047 H04I 109.5
H04G C047 H04I 109.5
H04H C047 H04I 109.5
C044 C048 H04J 109.5
C044 C048 H04K 109.5
H04J C048 H04K 109.5
C044 C048 H04L 109.5
H04J C048 H04L 109.5
H04K C048 H04L 109.5
C013 C049 H04M 109.5
C013 C049 H04N 109.5
H04M C049 H04N 109.5
C013 C049 H04O 109.5
H04M C049 H04O 109.5
H04N C049 H04O 109.5
C038 C050 C003 122.5(6)
C038 C050 H050 118.7
C003 C050 H050 118.7
C052 C051 C027 117.5(6)
C052 C051 H051 121.2
C027 C051 H051 121.2
C033 C052 C051 122.9(6)
C033 C052 H052 118.5
C051 C052 H052 118.5
C044 C053 H05A 109.5
C044 C053 H05B 109.5
H05A C053 H05B 109.5
C044 C053 H05C 109.5
H05A C053 H05C 109.5
H05B C053 H05C 109.5
C055 C054 C061 118.4(6)
C055 C054 H054 120.8
C061 C054 H054 120.8
C045 C055 C054 119.6(5)
C045 C055 C027 108.8(5)
C054 C055 C027 131.5(6)
C039 C056 H05D 109.5
C039 C056 H05E 109.5
H05D C056 H05E 109.5
C039 C056 H05F 109.5
H05D C056 H05F 109.5
H05E C056 H05F 109.5
C006 C057 H05G 109.5
C006 C057 H05H 109.5
H05G C057 H05H 109.5
C006 C057 H05I 109.5
H05G C057 H05I 109.5
H05H C057 H05I 109.5
C064 C058 H05J 109.5
C064 C058 H05K 109.5
H05J C058 H05K 109.5
C064 C058 H05L 109.5
H05J C058 H05L 109.5
H05K C058 H05L 109.5
C006 C059 H05M 109.5
C006 C059 H05N 109.5
H05M C059 H05N 109.5
C006 C059 H05O 109.5
H05M C059 H05O 109.5
H05N C059 H05O 109.5
C064 C060 C062 115.9(7)
C064 C060 H06A 108.3
C062 C060 H06A 108.3
C064 C060 H06B 108.3
C062 C060 H06B 108.3
H06A C060 H06B 107.4
C054 C061 C029 122.7(6)
C054 C061 H061 118.6
C029 C061 H061 118.6
C060 C062 C063 112.4(7)
C060 C062 H06C 109.1
C063 C062 H06C 109.1
C060 C062 H06D 109.1
C063 C062 H06D 109.1
H06C C062 H06D 107.9
C062 C063 H06E 109.5
C062 C063 H06F 109.5
H06E C063 H06F 109.5
C062 C063 H06G 109.5
H06E C063 H06G 109.5
H06F C063 H06G 109.5
C060 C064 C058 115.2(7)
C060 C064 H06H 108.5
C058 C064 H06H 108.5
C060 C064 H06I 108.5
C058 C064 H06I 108.5
H06H C064 H06I 107.5
C039 C065 H06J 109.5
C039 C065 H06K 109.5
H06J C065 H06K 109.5
C039 C065 H06L 109.5
H06J C065 H06L 109.5
H06K C065 H06L 109.5

loop_
_geom_bond_atom_site_label_1
_geom_bond_atom_site_label_2
_geom_bond_distance
C001 C002 1.393(9)
C001 C025 1.407(8)
C001 H001 0.9500
C002 C007 1.408(8)
C002 C005 1.466(8)
C003 C030 1.392(8)
C003 C050 1.399(9)
C003 C039 1.541(8)
C004 C018 1.391(9)
C004 C008 1.401(8)
C004 C025 1.460(8)
C005 C019 1.387(9)
C005 C009 1.408(9)
C006 C040 1.503(10)
C006 C059 1.526(9)
C006 C057 1.528(9)
C006 C033 1.545(8)
C007 C021 1.389(8)
C007 C022 1.522(8)
C008 C024 1.389(9)
C008 C012 1.532(9)
C009 C034 1.391(9)
C009 C022 1.522(8)
C010 C015 1.389(9)
C010 C038 1.400(8)
C010 C032 1.470(8)
C011 C021 1.395(8)
C011 C025 1.400(8)
C011 C012 1.534(8)
C012 C020 1.527(8)
C012 C015 1.529(8)
C013 C047 1.522(9)
C013 C016 1.543(8)
C013 C049 1.543(9)
C013 C035 1.545(9)
C014 C016 1.392(9)
C014 C041 1.405(8)
C014 H014 0.9500
C015 C030 1.403(8)
C016 C026 1.392(8)
C017 C018 1.389(9)
C017 C036 1.405(9)
C017 H017 0.9500
C018 H018 0.9500
C019 C031 1.394(9)
C019 H019 0.9500
C020 C026 1.396(8)
C020 C032 1.402(8)
C021 H021 0.9500
C022 C043 1.544(8)
C022 C045 1.549(8)
C023 C031 1.382(9)
C023 C034 1.386(9)
C023 H023 0.9500
C024 C036 1.385(9)
C024 H024 0.9500
C026 H026 0.9500
C027 C043 1.369(8)
C027 C051 1.406(8)
C027 C055 1.474(7)
C028 C029 1.397(8)
C028 C045 1.401(8)
C028 H028 0.9500
C029 C061 1.395(9)
C029 C044 1.542(8)
C030 H030 0.9500
C031 H031 0.9500
C032 C041 1.388(8)
C033 C052 1.387(9)
C033 C042 1.403(8)
C034 H034 0.9500
C035 H03A 0.9800
C035 H03B 0.9800
C035 H03C 0.9800
C036 H036 0.9500
C037 C044 1.542(9)
C037 H03D 0.9800
C037 H03E 0.9800
C037 H03F 0.9800
C038 C050 1.396(8)
C038 H038 0.9500
C039 C046 1.518(10)
C039 C056 1.525(10)
C039 C065 1.531(10)
C040 H04A 0.9800
C040 H04B 0.9800
C040 H04C 0.9800
C041 H041 0.9500
C042 C043 1.394(7)
C042 H042 0.9500
C044 C048 1.522(9)
C044 C053 1.539(9)
C045 C055 1.382(9)
C046 H04D 0.9800
C046 H04E 0.9800
C046 H04F 0.9800
C047 H04G 0.9800
C047 H04H 0.9800
C047 H04I 0.9800
C048 H04J 0.9800
C048 H04K 0.9800
C048 H04L 0.9800
C049 H04M 0.9800
C049 H04N 0.9800
C049 H04O 0.9800
C050 H050 0.9500
C051 C052 1.394(8)
C051 H051 0.9500
C052 H052 0.9500
C053 H05A 0.9800
C053 H05B 0.9800
C053 H05C 0.9800
C054 C055 1.393(8)
C054 C061 1.394(8)
C054 H054 0.9500
C056 H05D 0.9800
C056 H05E 0.9800
C056 H05F 0.9800
C057 H05G 0.9800
C057 H05H 0.9800
C057 H05I 0.9800
C058 C064 1.531(10)
C058 H05J 0.9800
C058 H05K 0.9800
C058 H05L 0.9800
C059 H05M 0.9800
C059 H05N 0.9800
C059 H05O 0.9800
C060 C064 1.493(10)
C060 C062 1.505(10)
C060 H06A 0.9900
C060 H06B 0.9900
C061 H061 0.9500
C062 C063 1.523(10)
C062 H06C 0.9900
C062 H06D 0.9900
C063 H06E 0.9800
C063 H06F 0.9800
C063 H06G 0.9800
C064 H06H 0.9900
C064 H06I 0.9900
C065 H06J 0.9800
C065 H06K 0.9800
C065 H06L 0.9800

loop_
_geom_torsion_atom_site_label_1
_geom_torsion_atom_site_label_2
_geom_torsion_atom_site_label_3
_geom_torsion_atom_site_label_4
_geom_torsion
C025 C001 C002 C007 -0.7(8)
C025 C001 C002 C005 -179.5(5)
C001 C002 C005 C019 -1.1(10)
C007 C002 C005 C019 179.9(6)
C001 C002 C005 C009 -179.5(5)
C007 C002 C005 C009 1.6(6)
C001 C002 C007 C021 0.9(8)
C005 C002 C007 C021 179.9(5)
C001 C002 C007 C022 178.0(5)
C005 C002 C007 C022 -2.9(6)
C018 C004 C008 C024 -1.2(8)
C025 C004 C008 C024 176.9(5)
C018 C004 C008 C012 179.2(5)
C025 C004 C008 C012 -2.7(6)
C019 C005 C009 C034 1.4(8)
C002 C005 C009 C034 180.0(5)
C019 C005 C009 C022 -178.2(5)
C002 C005 C009 C022 0.4(6)
C024 C008 C012 C020 -53.5(7)
C004 C008 C012 C020 126.0(5)
C024 C008 C012 C015 60.6(7)
C004 C008 C012 C015 -119.9(5)
C024 C008 C012 C011 -176.6(5)
C004 C008 C012 C011 2.9(5)
C021 C011 C012 C020 54.0(7)
C025 C011 C012 C020 -125.1(5)
C021 C011 C012 C015 -61.2(7)
C025 C011 C012 C015 119.7(5)
C021 C011 C012 C008 176.9(5)
C025 C011 C012 C008 -2.2(5)
C038 C010 C015 C030 -1.1(10)
C032 C010 C015 C030 179.1(5)
C038 C010 C015 C012 178.2(6)
C032 C010 C015 C012 -1.6(7)
C020 C012 C015 C010 2.2(7)
C008 C012 C015 C010 -119.7(6)
C011 C012 C015 C010 125.0(6)
C020 C012 C015 C030 -178.6(6)
C008 C012 C015 C030 59.5(8)
C011 C012 C015 C030 -55.8(8)
C041 C014 C016 C026 0.7(10)
C041 C014 C016 C013 -177.0(6)
C047 C013 C016 C014 -3.6(9)
C049 C013 C016 C014 -124.6(7)
C035 C013 C016 C014 115.9(7)
C047 C013 C016 C026 178.7(6)
C049 C013 C016 C026 57.6(8)
C035 C013 C016 C026 -61.8(8)
C036 C017 C018 C004 1.7(8)
C008 C004 C018 C017 -0.1(8)
C025 C004 C018 C017 -177.7(5)
C009 C005 C019 C031 0.0(8)
C002 C005 C019 C031 -178.2(5)
C015 C012 C020 C026 178.5(6)
C008 C012 C020 C026 -60.3(8)
C011 C012 C020 C026 55.6(8)
C015 C012 C020 C032 -2.0(6)
C008 C012 C020 C032 119.3(6)
C011 C012 C020 C032 -124.9(6)
C002 C007 C021 C011 -0.4(7)
C022 C007 C021 C011 -177.1(5)
C025 C011 C021 C007 -0.1(7)
C012 C011 C021 C007 -179.1(5)
C034 C009 C022 C007 178.5(5)
C005 C009 C022 C007 -2.0(5)
C034 C009 C022 C043 -60.2(7)
C005 C009 C022 C043 119.4(5)
C034 C009 C022 C045 53.5(8)
C005 C009 C022 C045 -127.0(5)
C021 C007 C022 C009 179.9(5)
C002 C007 C022 C009 2.9(5)
C021 C007 C022 C043 58.4(7)
C002 C007 C022 C043 -118.6(5)
C021 C007 C022 C045 -56.7(7)
C002 C007 C022 C045 126.3(5)
C004 C008 C024 C036 1.0(8)
C012 C008 C024 C036 -179.6(5)
C021 C011 C025 C001 0.2(8)
C012 C011 C025 C001 179.4(5)
C021 C011 C025 C004 -178.4(5)
C012 C011 C025 C004 0.7(6)
C002 C001 C025 C011 0.2(7)
C002 C001 C025 C004 178.5(5)
C018 C004 C025 C011 179.0(6)
C008 C004 C025 C011 1.2(6)
C018 C004 C025 C001 0.6(10)
C008 C004 C025 C001 -177.2(5)
C014 C016 C026 C020 -0.5(9)
C013 C016 C026 C020 177.3(6)
C032 C020 C026 C016 0.1(9)
C012 C020 C026 C016 179.6(6)
C045 C028 C029 C061 0.6(9)
C045 C028 C029 C044 177.1(6)
C050 C003 C030 C015 -0.5(9)
C039 C003 C030 C015 179.4(6)
C010 C015 C030 C003 0.6(9)
C012 C015 C030 C003 -178.6(6)
C034 C023 C031 C019 1.0(9)
C005 C019 C031 C023 -1.2(8)
C026 C020 C032 C041 0.1(9)
C012 C020 C032 C041 -179.4(5)
C026 C020 C032 C010 -179.3(6)
C012 C020 C032 C010 1.2(7)
C015 C010 C032 C041 -179.0(7)
C038 C010 C032 C041 1.2(12)
C015 C010 C032 C020 0.3(7)
C038 C010 C032 C020 -179.5(7)
C040 C006 C033 C052 -177.1(6)
C059 C006 C033 C052 -56.2(8)
C057 C006 C033 C052 61.5(8)
C040 C006 C033 C042 5.4(9)
C059 C006 C033 C042 126.3(6)
C057 C006 C033 C042 -116.0(7)
C031 C023 C034 C009 0.4(8)
C005 C009 C034 C023 -1.6(8)
C022 C009 C034 C023 177.9(5)
C008 C024 C036 C017 0.7(8)
C018 C017 C036 C024 -2.0(8)
C015 C010 C038 C050 1.4(9)
C032 C010 C038 C050 -178.8(6)
C030 C003 C039 C046 17.0(9)
C050 C003 C039 C046 -163.1(7)
C030 C003 C039 C056 -102.8(7)
C050 C003 C039 C056 77.1(8)
C030 C003 C039 C065 135.5(8)
C050 C003 C039 C065 -44.7(9)
C020 C032 C041 C014 0.1(9)
C010 C032 C041 C014 179.3(6)
C016 C014 C041 C032 -0.5(10)
C052 C033 C042 C043 -1.0(9)
C006 C033 C042 C043 176.5(6)
C051 C027 C043 C042 3.6(9)
C055 C027 C043 C042 -175.8(6)
C051 C027 C043 C022 -178.3(5)
C055 C027 C043 C022 2.3(7)
C033 C042 C043 C027 -2.3(9)
C033 C042 C043 C022 179.9(5)
C009 C022 C043 C027 118.0(6)
C007 C022 C043 C027 -127.1(6)
C045 C022 C043 C027 -3.1(6)
C009 C022 C043 C042 -64.0(8)
C007 C022 C043 C042 50.8(8)
C045 C022 C043 C042 174.8(6)
C061 C029 C044 C048 -172.6(6)
C028 C029 C044 C048 11.0(9)
C061 C029 C044 C053 -50.9(8)
C028 C029 C044 C053 132.7(7)
C061 C029 C044 C037 68.7(8)
C028 C029 C044 C037 -107.7(7)
C029 C028 C045 C055 -1.5(9)
C029 C028 C045 C022 -179.8(6)
C009 C022 C045 C055 -118.1(6)
C007 C022 C045 C055 124.9(6)
C043 C022 C045 C055 3.0(6)
C009 C022 C045 C028 60.3(8)
C007 C022 C045 C028 -56.7(8)
C043 C022 C045 C028 -178.6(6)
C010 C038 C050 C003 -1.3(10)
C030 C003 C050 C038 0.8(10)
C039 C003 C050 C038 -179.1(6)
C043 C027 C051 C052 -1.5(9)
C055 C027 C051 C052 177.8(6)
C042 C033 C052 C051 3.1(10)
C006 C033 C052 C051 -174.4(6)
C027 C051 C052 C033 -1.9(10)
C028 C045 C055 C054 1.7(9)
C022 C045 C055 C054 -179.8(6)
C028 C045 C055 C027 179.7(6)
C022 C045 C055 C027 -1.8(7)
C061 C054 C055 C045 -1.0(9)
C061 C054 C055 C027 -178.4(6)
C043 C027 C055 C045 -0.3(7)
C051 C027 C055 C045 -179.6(6)
C043 C027 C055 C054 177.3(7)
C051 C027 C055 C054 -2.0(12)
C055 C054 C061 C029 0.1(10)
C028 C029 C061 C054 0.1(9)
C044 C029 C061 C054 -176.5(6)
C064 C060 C062 C063 -179.0(7)
C062 C060 C064 C058 -179.9(7)
